data_7036380
loop_
_publ_author_name
'Marx, Rupert'
'Seppelt, Konrad'

_publ_section_title
;
 Structure investigations on oxygen fluorides.
;
_journal_issue 45
_journal_name_full 'Dalton transactions (Cambridge, England : 2003)'
_journal_page_first 19659
_journal_page_last 19662
_journal_paper_doi 10.1039/c5dt02247a
_journal_volume 44
_journal_year 2015
_chemical_formula_moiety O2F2
_chemical_formula_sum 'F2 O2'
_chemical_formula_weight 69.99
_chemical_melting_point 109.65
_chemical_name_common Dioxygen_difluoride
_chemical_name_systematic
;
 Dioxygen_difluoride
;
_space_group_IT_number 14
_symmetry_cell_setting monoclinic
_symmetry_space_group_name_Hall '-P 2ybc'
_symmetry_space_group_name_H-M 'P 1 21/c 1'
_atom_sites_solution_hydrogens none
_atom_sites_solution_primary direct
_atom_sites_solution_secondary difmap
_audit_creation_method SHELXL-97
_cell_angle_alpha 90.00
_cell_angle_beta 106.80(3)
_cell_angle_gamma 90.00
_cell_formula_units_Z 8
_cell_length_a 7.626(8)
_cell_length_b 8.518(9)
_cell_length_c 7.457(8)
_cell_measurement_reflns_used 999
_cell_measurement_temperature 86(2)
_cell_measurement_theta_max 17.1
_cell_measurement_theta_min 2.
_cell_volume 463.7(9)
_computing_cell_refinement 'Bruker SMART'
_computing_data_collection 'Bruker SMART'
_computing_data_reduction 'Bruker SHELXTL'
_computing_molecular_graphics 'Bruker SHELXTL'
_computing_publication_material 'Bruker SHELXTL'
_computing_structure_refinement 'SHELXL-97 (Sheldrick, 2008)'
_computing_structure_solution 'Bruker SHELXTL'
_diffrn_ambient_temperature 86(2)
_diffrn_measured_fraction_theta_full 0.989
_diffrn_measured_fraction_theta_max 0.989
_diffrn_measurement_device_type Bruker_CCD
_diffrn_measurement_method omega_scan
_diffrn_radiation_monochromator graphite
_diffrn_radiation_source 'fine-focus sealed tube'
_diffrn_radiation_type MoK\a
_diffrn_radiation_wavelength 0.71073
_diffrn_reflns_av_R_equivalents 0.0179
_diffrn_reflns_av_sigmaI/netI 0.0161
_diffrn_reflns_limit_h_max 9
_diffrn_reflns_limit_h_min -10
_diffrn_reflns_limit_k_max 11
_diffrn_reflns_limit_k_min -11
_diffrn_reflns_limit_l_max 10
_diffrn_reflns_limit_l_min -10
_diffrn_reflns_number 5015
_diffrn_reflns_theta_full 30.07
_diffrn_reflns_theta_max 30.07
_diffrn_reflns_theta_min 2.79
_diffrn_standards_decay_% none
_exptl_absorpt_coefficient_mu 0.290
_exptl_absorpt_correction_T_max 1.00
_exptl_absorpt_correction_T_min 0.88
_exptl_absorpt_correction_type multi-scan
_exptl_absorpt_process_details Bruker_2000_Nt_Software_Reference_Manual
_exptl_crystal_colour brown
_exptl_crystal_density_diffrn 2.005
_exptl_crystal_density_method 'not measured'
_exptl_crystal_description cylinder
_exptl_crystal_F_000 272
_exptl_crystal_size_max .2
_exptl_crystal_size_mid .03
_exptl_crystal_size_min .03
_refine_diff_density_max 0.296
_refine_diff_density_min -0.176
_refine_diff_density_rms 0.038
_refine_ls_extinction_coef none
_refine_ls_extinction_method none
_refine_ls_goodness_of_fit_ref 1.143
_refine_ls_hydrogen_treatment none
_refine_ls_matrix_type full
_refine_ls_number_parameters 101
_refine_ls_number_reflns 1343
_refine_ls_number_restraints 0
_refine_ls_restrained_S_all 1.143
_refine_ls_R_factor_all 0.0333
_refine_ls_R_factor_gt 0.0271
_refine_ls_shift/su_max 0.000
_refine_ls_shift/su_mean 0.000
_refine_ls_structure_factor_coef Fsqd
_refine_ls_weighting_details 'calc w=1/[\s^2^(Fo^2^)+(0.0282P)^2^+0.0818P] where P=(Fo^2^+2Fc^2^)/3'
_refine_ls_weighting_scheme calc
_refine_ls_wR_factor_gt 0.0703
_refine_ls_wR_factor_ref 0.0732
_reflns_number_gt 1153
_reflns_number_total 1343
_reflns_threshold_expression >2\s(I)
_cod_data_source_file c5dt02247a2.cif
_cod_data_source_block o2f2
_cod_depositor_comments
;
The following automatic conversions were performed:

'_chemical_melting_point' value '-163.5' was changed to '109.65' - it
was converted from degrees Celsius(C) to Kelvins(K).

Automatic conversion script
Id: cif_fix_values 3271 2015-04-21 07:52:19Z andrius 

 Adding full bibliography for 7036380--7036381.cif.
;
_cod_original_cell_volume 463.7(8)
_cod_original_sg_symbol_H-M P2(1)/c
_cod_database_code 7036380

loop_
_symmetry_equiv_pos_as_xyz
'x, y, z'
'-x, y+1/2, -z+1/2'
'-x, -y, -z'
'x, -y-1/2, z-1/2'

loop_
_atom_site_label
_atom_site_type_symbol
_atom_site_fract_x
_atom_site_fract_y
_atom_site_fract_z
_atom_site_U_iso_or_equiv
_atom_site_adp_type
_atom_site_occupancy
_atom_site_symmetry_multiplicity
_atom_site_calc_flag
_atom_site_refinement_flags
O11 O 0.5334(8) 0.3118(6) -0.0236(7) 0.0367(10) Uani 0.402(3) 1 d P
O12 O 0.5707(5) 0.2642(4) -0.0044(5) 0.0328(6) Uani 0.598(3) 1 d P
O21 O 0.5136(3) 0.1758(3) 0.0005(3) 0.0363(7) Uani 0.402(3) 1 d P
O22 O 0.40911(19) 0.25158(18) -0.04687(17) 0.0340(5) Uani 0.598(3) 1 d P
F1 F 0.63656(10) 0.39125(9) 0.16649(9) 0.04195(19) Uani 1 1 d .
F21 F 0.3245(10) 0.1548(8) 0.0599(11) 0.0495(13) Uani 0.402(3) 1 d P
F22 F 0.3600(7) 0.1164(6) 0.0833(8) 0.0405(7) Uani 0.598(3) 1 d P
F3 F 0.06834(9) 0.67421(8) 0.45915(9) 0.03906(17) Uani 1 1 d .
F4 F 0.21017(9) 0.50095(9) 0.16017(9) 0.04238(18) Uani 1 1 d .
O3 O -0.02998(10) 0.60045(10) 0.25479(11) 0.03696(19) Uani 1 1 d .
O4 O 0.03647(10) 0.47706(9) 0.23957(11) 0.03459(18) Uani 1 1 d .

loop_
_atom_site_aniso_label
_atom_site_aniso_U_11
_atom_site_aniso_U_22
_atom_site_aniso_U_33
_atom_site_aniso_U_23
_atom_site_aniso_U_13
_atom_site_aniso_U_12
O11 0.049(3) 0.037(2) 0.0241(11) 0.0010(14) 0.0116(14) -0.0057(14)
O12 0.0295(12) 0.044(2) 0.0285(10) -0.0096(11) 0.0144(9) -0.0070(11)
O21 0.0356(12) 0.0362(14) 0.0399(11) -0.0072(9) 0.0153(9) -0.0001(10)
O22 0.0287(8) 0.0456(9) 0.0243(6) 0.0063(5) 0.0020(5) -0.0050(6)
F1 0.0432(4) 0.0496(4) 0.0335(3) -0.0101(3) 0.0118(3) -0.0165(3)
F21 0.039(2) 0.069(4) 0.044(3) -0.017(2) 0.0185(19) -0.025(2)
F22 0.0434(18) 0.0456(15) 0.0343(9) 0.0032(9) 0.0140(11) -0.0135(10)
F3 0.0447(4) 0.0373(4) 0.0375(3) -0.0103(3) 0.0156(3) -0.0101(3)
F4 0.0374(3) 0.0572(4) 0.0376(3) 0.0010(3) 0.0188(3) 0.0022(3)
O3 0.0296(4) 0.0458(5) 0.0330(4) -0.0016(3) 0.0051(3) 0.0038(3)
O4 0.0374(4) 0.0350(4) 0.0344(4) -0.0042(3) 0.0152(3) -0.0084(3)

loop_
_atom_type_symbol
_atom_type_description
_atom_type_scat_dispersion_real
_atom_type_scat_dispersion_imag
_atom_type_scat_source
O O 0.0106 0.0060 'International Tables Vol C Tables 4.2.6.8 and 6.1.1.4'
F F 0.0171 0.0103 'International Tables Vol C Tables 4.2.6.8 and 6.1.1.4'

loop_
_geom_angle_atom_site_label_1
_geom_angle_atom_site_label_2
_geom_angle_atom_site_label_3
_geom_angle
O22 O11 O21 53.1(3)
O22 O11 F1 123.8(4)
O21 O11 F1 109.7(4)
O21 O12 O22 56.1(3)
O21 O12 F1 125.5(3)
O22 O12 F1 109.2(2)
O12 O21 O22 77.7(3)
O12 O21 O11 21.5(4)
O22 O21 O11 56.2(3)
O12 O21 F22 137.4(3)
O22 O21 F22 74.8(2)
O11 O21 F22 121.3(3)
O12 O21 F21 126.4(4)
O22 O21 F21 59.7(2)
O11 O21 F21 107.9(4)
F22 O21 F21 15.1(3)
O21 O22 O11 70.7(3)
O21 O22 O12 46.2(2)
O11 O22 O12 24.5(2)
O21 O22 F21 82.7(3)
O11 O22 F21 136.5(4)
O12 O22 F21 120.5(3)
O21 O22 F22 68.3(2)
O11 O22 F22 127.2(3)
O12 O22 F22 107.9(3)
F21 O22 F22 14.4(4)
O11 F1 O12 17.50(14)
O22 F21 O21 37.6(2)
O21 F22 O22 36.89(15)
O4 O3 F3 109.85(8)
O3 O4 F4 110.02(8)

loop_
_geom_bond_atom_site_label_1
_geom_bond_atom_site_label_2
_geom_bond_distance
O11 O22 1.047(7)
O11 O21 1.188(6)
O11 F1 1.563(6)
O12 O21 0.876(4)
O12 O22 1.185(4)
O12 F1 1.636(4)
O21 O22 1.007(3)
O21 F22 1.559(6)
O21 F21 1.637(9)
O22 F21 1.424(8)
O22 F22 1.618(5)
F3 O3 1.6183(17)
F4 O4 1.6125(16)
O3 O4 1.1864(15)

loop_
_geom_torsion_atom_site_label_1
_geom_torsion_atom_site_label_2
_geom_torsion_atom_site_label_3
_geom_torsion_atom_site_label_4
_geom_torsion
F1 O12 O21 O22 90.5(3)
O22 O12 O21 O11 -2.5(12)
F1 O12 O21 O11 88.0(12)
O22 O12 O21 F22 -50.7(5)
F1 O12 O21 F22 39.8(7)
O22 O12 O21 F21 -36.6(4)
F1 O12 O21 F21 53.9(6)
O22 O11 O21 O12 177.0(14)
F1 O11 O21 O12 -64.9(11)
F1 O11 O21 O22 118.1(4)
O22 O11 O21 F22 -39.2(4)
F1 O11 O21 F22 78.9(5)
O22 O11 O21 F21 -31.3(4)
F1 O11 O21 F21 86.8(5)
O12 O21 O22 O11 -1.1(5)
F22 O21 O22 O11 146.0(4)
F21 O21 O22 O11 145.1(5)
O11 O21 O22 O12 1.1(5)
F22 O21 O22 O12 147.1(4)
F21 O21 O22 O12 146.2(4)
O12 O21 O22 F21 -146.2(4)
O11 O21 O22 F21 -145.1(5)
F22 O21 O22 F21 0.9(6)
O12 O21 O22 F22 -147.1(4)
O11 O21 O22 F22 -146.0(4)
F21 O21 O22 F22 -0.9(6)
F1 O11 O22 O21 -90.3(4)
O21 O11 O22 O12 -1.9(9)
F1 O11 O22 O12 -92.2(10)
O21 O11 O22 F21 55.6(6)
F1 O11 O22 F21 -34.7(8)
O21 O11 O22 F22 40.7(4)
F1 O11 O22 F22 -49.5(6)
F1 O12 O22 O21 -120.4(3)
O21 O12 O22 O11 177.5(12)
F1 O12 O22 O11 57.1(10)
O21 O12 O22 F21 39.8(5)
F1 O12 O22 F21 -80.6(5)
O21 O12 O22 F22 32.0(3)
F1 O12 O22 F22 -88.4(3)
O22 O11 F1 O12 94.3(12)
O21 O11 F1 O12 36.2(8)
O21 O12 F1 O11 -112.3(13)
O22 O12 F1 O11 -50.8(10)
O11 O22 F21 O21 -51.7(6)
O12 O22 F21 O21 -27.8(3)
F22 O22 F21 O21 3(2)
O12 O21 F21 O22 42.5(5)
O11 O21 F21 O22 30.0(4)
F22 O21 F21 O22 -177(2)
O12 O21 F22 O22 51.6(5)
O11 O21 F22 O22 33.0(4)
F21 O21 F22 O22 2.9(19)
O11 O22 F22 O21 -41.5(5)
O12 O22 F22 O21 -24.3(3)
F21 O22 F22 O21 -176(2)
F3 O3 O4 F4 -88.33(10)
